data_7225019
loop_
_publ_author_name
'M\;aczka, Miros\/law'
'Marinho Costa, Nathalia Leal'
'G\;agor, Anna'
'Paraguassu, Waldeci'
'Sieradzki, Adam'
'Hanuza, Jerzy'

_publ_section_title
;
 Structural, thermal, dielectric and phonon properties of perovskite-like
 imidazolium magnesium formate.
;
_journal_issue 20
_journal_name_full 'Physical chemistry chemical physics : PCCP'
_journal_page_first 13993
_journal_page_last 14000
_journal_paper_doi 10.1039/c6cp01353h
_journal_volume 18
_journal_year 2016
_chemical_formula_sum 'C6 H8 Mg N2 O6'
_chemical_formula_weight 228.45
_space_group_crystal_system monoclinic
_space_group_IT_number 14
_space_group_name_Hall '-P 2yn'
_space_group_name_H-M_alt 'P 1 21/n 1'
_symmetry_space_group_name_Hall '-P 2yn'
_symmetry_space_group_name_H-M 'P 1 21/n 1'
_atom_sites_solution_hydrogens geom
_audit_creation_method SHELXL-2014/7
_audit_update_record
;
2016-02-24 deposited with the CCDC.
2016-04-25 downloaded from the CCDC.
;
_cell_angle_alpha 90
_cell_angle_beta 91.394(3)
_cell_angle_gamma 90
_cell_formula_units_Z 8
_cell_length_a 12.1246(4)
_cell_length_b 12.2087(5)
_cell_length_c 12.4991(4)
_cell_measurement_reflns_used 3644
_cell_measurement_temperature 296(2)
_cell_measurement_theta_max 27.9110
_cell_measurement_theta_min 2.8320
_cell_volume 1849.64(11)
_computing_cell_refinement
;
CrysAlisPro, Agilent Technologies,
Version 1.171.37.35h (release 09-02-2015 CrysAlis171 .NET)
(compiled Feb  9 2015,16:26:32)
;
_computing_data_collection
;
CrysAlisPro, Agilent Technologies,
Version 1.171.37.35h (release 09-02-2015 CrysAlis171 .NET)
(compiled Feb  9 2015,16:26:32)
;
_computing_data_reduction
;
CrysAlisPro, Agilent Technologies,
Version 1.171.37.35h (release 09-02-2015 CrysAlis171 .NET)
(compiled Feb  9 2015,16:26:32)
;
_computing_structure_refinement 'SHELXL-2014/7 (Sheldrick, 2014)'
_diffrn_ambient_temperature 296(2)
_diffrn_detector 'CCD plate'
_diffrn_detector_area_resol_mean 8.4350
_diffrn_detector_type 'Sapphire1, long nozzle'
_diffrn_measured_fraction_theta_full 0.997
_diffrn_measured_fraction_theta_max 0.997
_diffrn_measurement_device 'four-circle diffractometer'
_diffrn_measurement_device_type 'Xcalibur, Sapphire1, long nozzle'
_diffrn_radiation_monochromator graphite
_diffrn_radiation_probe x-ray
_diffrn_radiation_type 'Mo K\a'
_diffrn_radiation_wavelength 0.71073
_diffrn_reflns_av_R_equivalents 0.0564
_diffrn_reflns_av_unetI/netI 0.0538
_diffrn_reflns_Laue_measured_fraction_full 0.997
_diffrn_reflns_Laue_measured_fraction_max 0.997
_diffrn_reflns_limit_h_max 14
_diffrn_reflns_limit_h_min -14
_diffrn_reflns_limit_k_max 14
_diffrn_reflns_limit_k_min -10
_diffrn_reflns_limit_l_max 15
_diffrn_reflns_limit_l_min -15
_diffrn_reflns_number 17019
_diffrn_reflns_point_group_measured_fraction_full 0.997
_diffrn_reflns_point_group_measured_fraction_max 0.997
_diffrn_reflns_theta_full 25.673
_diffrn_reflns_theta_max 25.673
_diffrn_reflns_theta_min 2.852
_diffrn_source 'Enhance (Mo) X-ray Source'
_exptl_absorpt_coefficient_mu 0.20
_exptl_absorpt_correction_T_max 1.00000
_exptl_absorpt_correction_T_min 0.98098
_exptl_absorpt_correction_type multi-scan
_exptl_absorpt_process_details
;
CrysAlisPro, Agilent Technologies,
Version 1.171.37.35h (release 09-02-2015 CrysAlis171 .NET)
(compiled Feb  9 2015,16:26:32)
Empirical absorption correction using spherical harmonics,
 implemented in SCALE3 ABSPACK scaling algorithm.
;
_exptl_crystal_density_diffrn 1.641
_exptl_crystal_description prism
_exptl_crystal_F_000 708
_exptl_crystal_size_max 0.15
_exptl_crystal_size_mid 0.09
_exptl_crystal_size_min 0.08
_refine_diff_density_max 0.292
_refine_diff_density_min -0.255
_refine_diff_density_rms 0.056
_refine_ls_extinction_method none
_refine_ls_goodness_of_fit_ref 1.025
_refine_ls_hydrogen_treatment constr
_refine_ls_matrix_type full
_refine_ls_number_parameters 271
_refine_ls_number_reflns 3500
_refine_ls_number_restraints 0
_refine_ls_restrained_S_all 1.025
_refine_ls_R_factor_all 0.0865
_refine_ls_R_factor_gt 0.0458
_refine_ls_shift/su_max 0.000
_refine_ls_shift/su_mean 0.000
_refine_ls_structure_factor_coef Fsqd
_refine_ls_weighting_details 'w=1/[\s^2^(Fo^2^)+(0.0400P)^2^+0.2400P] where P=(Fo^2^+2Fc^2^)/3'
_refine_ls_weighting_scheme calc
_refine_ls_wR_factor_gt 0.0966
_refine_ls_wR_factor_ref 0.1142
_reflns_Friedel_coverage 0.000
_reflns_number_gt 2290
_reflns_number_total 3500
_reflns_threshold_expression 'I > 2\s(I)'
_cod_data_source_file c6cp01353h2.cif
_cod_data_source_block Mg
_cod_depositor_comments 'Adding full bibliography for 7225019.cif.'
_cod_original_cell_volume 1849.64(12)
_cod_database_code 7225019
_shelx_shelxl_version_number 2014/7
_shelx_space_group_comment
;
The symmetry employed for this shelxl refinement is uniquely defined
by the following loop, which should always be used as a source of
symmetry information in preference to the above space-group names.
They are only intended as comments.
;

loop_
_space_group_symop_operation_xyz
'x, y, z'
'-x+1/2, y+1/2, -z+1/2'
'-x, -y, -z'
'x-1/2, -y-1/2, z-1/2'

loop_
_atom_site_label
_atom_site_type_symbol
_atom_site_fract_x
_atom_site_fract_y
_atom_site_fract_z
_atom_site_U_iso_or_equiv
_atom_site_adp_type
_atom_site_occupancy
_atom_site_site_symmetry_order
_atom_site_calc_flag
_atom_site_refinement_flags_posn
_atom_site_refinement_flags_adp
Mg1 Mg 0.25858(6) 0.24887(6) -0.00578(6) 0.0155(2) Uani 1 1 d . .
Mg2 Mg -0.24143(6) 0.25082(6) -0.00482(6) 0.0153(2) Uani 1 1 d . .
O1 O -0.08067(14) 0.19522(14) 0.02680(14) 0.0255(4) Uani 1 1 d . .
O2 O 0.41881(14) 0.29986(15) -0.01399(16) 0.0321(5) Uani 1 1 d . .
O3 O 0.20258(15) 0.40913(14) -0.01649(14) 0.0256(4) Uani 1 1 d . .
O4 O 0.31446(15) 0.08904(14) 0.00123(14) 0.0277(5) Uani 1 1 d . .
O5 O 0.28581(16) 0.26378(16) 0.15881(13) 0.0329(5) Uani 1 1 d . .
O6 O 0.10070(15) 0.19345(15) 0.02080(15) 0.0301(5) Uani 1 1 d . .
O7 O -0.26486(17) 0.24065(16) 0.15742(14) 0.0372(5) Uani 1 1 d . .
O8 O -0.40094(15) 0.30154(15) -0.02849(17) 0.0370(5) Uani 1 1 d . .
O9 O -0.21109(17) 0.24291(16) -0.16584(14) 0.0356(5) Uani 1 1 d . .
O10 O -0.19079(15) 0.41072(14) 0.00930(14) 0.0281(5) Uani 1 1 d . .
O11 O -0.29248(16) 0.08905(14) -0.01761(15) 0.0320(5) Uani 1 1 d . .
O12 O 0.22880(17) 0.24989(16) -0.16802(14) 0.0346(5) Uani 1 1 d . .
C1 C 0.0094(2) 0.2256(2) -0.0088(2) 0.0254(6) Uani 1 1 d . .
H1 H 0.0071 0.2777 -0.0631 0.031 Uiso 1 1 calc R U
C2 C -0.2441(2) 0.2825(2) 0.2436(2) 0.0268(7) Uani 1 1 d . .
H2 H -0.2028 0.3467 0.2425 0.032 Uiso 1 1 calc R U
C3 C 0.2732(2) -0.0008(2) -0.0239(2) 0.0264(7) Uani 1 1 d . .
H3 H 0.2222 -0.0006 -0.0806 0.032 Uiso 1 1 calc R U
C4 C 0.2327(2) 0.5010(2) 0.0164(2) 0.0260(7) Uani 1 1 d . .
H4 H 0.2923 0.5031 0.0647 0.031 Uiso 1 1 calc R U
C5 C 0.2562(2) 0.2270(2) 0.2454(2) 0.0266(7) Uani 1 1 d . .
H5 H 0.2040 0.1712 0.2431 0.032 Uiso 1 1 calc R U
C6 C 0.5066(2) 0.2625(2) -0.0407(2) 0.0315(7) Uani 1 1 d . .
H6 H 0.5032 0.1950 -0.0750 0.038 Uiso 1 1 calc R U
N7 N -0.5497(2) 0.0435(2) 0.17499(19) 0.0391(6) Uani 1 1 d . .
H7 H -0.5825 0.0591 0.1152 0.047 Uiso 1 1 calc R U
C8 C -0.5777(3) -0.0384(3) 0.2401(3) 0.0470(9) Uani 1 1 d . .
H8 H -0.6351 -0.0879 0.2290 0.056 Uiso 1 1 calc R U
C9 C -0.5077(3) -0.0354(3) 0.3238(3) 0.0547(10) Uani 1 1 d . .
H9 H -0.5066 -0.0819 0.3827 0.066 Uiso 1 1 calc R U
N10 N -0.4387(2) 0.0491(2) 0.3056(2) 0.0463(7) Uani 1 1 d . .
H10 H -0.3850 0.0688 0.3474 0.056 Uiso 1 1 calc R U
C11 C -0.4657(3) 0.0957(3) 0.2157(3) 0.0458(9) Uani 1 1 d . .
H11 H -0.4309 0.1559 0.1857 0.055 Uiso 1 1 calc R U
N12 N 0.5480(2) 0.5783(2) -0.2181(2) 0.0414(7) Uani 1 1 d . .
H12 H 0.5917 0.6303 -0.1979 0.050 Uiso 1 1 calc R U
C13 C 0.5544(3) 0.5228(3) -0.3078(3) 0.0474(9) Uani 1 1 d . .
H13 H 0.6062 0.5328 -0.3606 0.057 Uiso 1 1 calc R U
N14 N 0.4735(2) 0.4499(2) -0.3090(2) 0.0447(7) Uani 1 1 d . .
H14 H 0.4599 0.4032 -0.3591 0.054 Uiso 1 1 calc R U
C15 C 0.4168(3) 0.4611(3) -0.2195(3) 0.0424(8) Uani 1 1 d . .
H15 H 0.3559 0.4197 -0.2004 0.051 Uiso 1 1 calc R U
C16 C 0.4619(3) 0.5406(3) -0.1632(2) 0.0364(7) Uani 1 1 d . .
H16 H 0.4387 0.5663 -0.0974 0.044 Uiso 1 1 calc R U

loop_
_atom_site_aniso_label
_atom_site_aniso_U_11
_atom_site_aniso_U_22
_atom_site_aniso_U_33
_atom_site_aniso_U_23
_atom_site_aniso_U_13
_atom_site_aniso_U_12
Mg1 0.0162(5) 0.0148(4) 0.0155(4) 0.0004(3) -0.0004(3) 0.0002(4)
Mg2 0.0159(5) 0.0150(4) 0.0149(4) -0.0001(3) 0.0005(3) -0.0011(4)
O1 0.0158(10) 0.0294(11) 0.0312(11) 0.0092(9) 0.0002(8) 0.0012(8)
O2 0.0154(10) 0.0322(12) 0.0488(13) -0.0034(10) 0.0046(9) -0.0029(9)
O3 0.0295(11) 0.0148(10) 0.0322(11) -0.0020(8) -0.0050(9) 0.0021(9)
O4 0.0290(11) 0.0135(10) 0.0402(12) -0.0002(9) -0.0085(9) -0.0007(9)
O5 0.0445(13) 0.0397(13) 0.0144(10) 0.0009(9) 0.0000(9) -0.0013(10)
O6 0.0185(11) 0.0326(12) 0.0392(12) 0.0091(9) 0.0019(9) -0.0009(9)
O7 0.0507(14) 0.0437(13) 0.0173(10) -0.0013(9) 0.0059(9) -0.0097(11)
O8 0.0166(11) 0.0327(12) 0.0615(14) 0.0014(10) -0.0008(10) -0.0013(9)
O9 0.0448(13) 0.0453(13) 0.0168(10) 0.0013(9) 0.0010(9) 0.0079(10)
O10 0.0276(11) 0.0142(10) 0.0422(12) 0.0016(9) -0.0057(9) 0.0004(9)
O11 0.0416(13) 0.0163(11) 0.0377(12) 0.0036(9) -0.0087(9) -0.0060(9)
O12 0.0469(13) 0.0410(13) 0.0158(10) -0.0024(9) 0.0011(9) 0.0048(10)
C1 0.0232(16) 0.0248(16) 0.0283(15) 0.0074(12) -0.0016(12) 0.0001(13)
C2 0.0316(17) 0.0262(16) 0.0226(16) 0.0006(12) 0.0015(12) -0.0057(12)
C3 0.0267(16) 0.0227(16) 0.0294(15) -0.0005(13) -0.0093(12) -0.0036(13)
C4 0.0239(16) 0.0272(17) 0.0266(15) -0.0009(13) -0.0070(12) -0.0006(13)
C5 0.0293(16) 0.0252(17) 0.0252(16) -0.0015(13) -0.0011(13) -0.0035(12)
C6 0.0224(16) 0.0299(17) 0.0424(18) -0.0084(14) 0.0038(14) -0.0018(14)
N7 0.0443(17) 0.0409(16) 0.0315(14) -0.0014(13) -0.0119(12) -0.0007(14)
C8 0.043(2) 0.039(2) 0.059(2) 0.0011(18) -0.0056(18) -0.0158(17)
C9 0.071(3) 0.050(2) 0.043(2) 0.0152(18) 0.0013(19) 0.003(2)
N10 0.0356(16) 0.059(2) 0.0430(17) -0.0203(15) -0.0178(13) 0.0107(15)
C11 0.039(2) 0.040(2) 0.058(2) -0.0021(18) 0.0001(17) -0.0085(17)
N12 0.0411(17) 0.0331(16) 0.0496(17) -0.0044(13) -0.0076(14) -0.0091(13)
C13 0.046(2) 0.063(2) 0.0336(19) 0.0081(18) 0.0114(16) 0.0077(19)
N14 0.058(2) 0.0365(16) 0.0388(16) -0.0178(13) -0.0136(14) 0.0090(15)
C15 0.045(2) 0.0356(19) 0.047(2) 0.0025(16) -0.0024(17) -0.0143(16)
C16 0.0402(19) 0.0408(19) 0.0284(16) -0.0061(15) 0.0072(14) -0.0084(16)

loop_
_atom_type_symbol
_atom_type_description
_atom_type_scat_dispersion_real
_atom_type_scat_dispersion_imag
_atom_type_scat_source
C C 0.0033 0.0016 'International Tables Vol C Tables 4.2.6.8 and 6.1.1.4'
H H 0.0000 0.0000 'International Tables Vol C Tables 4.2.6.8 and 6.1.1.4'
N N 0.0061 0.0033 'International Tables Vol C Tables 4.2.6.8 and 6.1.1.4'
O O 0.0106 0.0060 'International Tables Vol C Tables 4.2.6.8 and 6.1.1.4'
Mg Mg 0.0486 0.0363 'International Tables Vol C Tables 4.2.6.8 and 6.1.1.4'

loop_
_geom_angle_atom_site_label_1
_geom_angle_atom_site_label_2
_geom_angle_atom_site_label_3
_geom_angle
_geom_angle_site_symmetry_1
_geom_angle_site_symmetry_3
O2 Mg1 O12 95.34(8) . .
O2 Mg1 O6 173.41(8) . .
O12 Mg1 O6 91.12(8) . .
O2 Mg1 O4 88.78(8) . .
O12 Mg1 O4 95.58(8) . .
O6 Mg1 O4 89.31(8) . .
O2 Mg1 O3 91.12(8) . .
O12 Mg1 O3 83.17(8) . .
O6 Mg1 O3 90.93(8) . .
O4 Mg1 O3 178.73(8) . .
O2 Mg1 O5 83.97(8) . .
O12 Mg1 O5 174.55(8) . .
O6 Mg1 O5 89.72(8) . .
O4 Mg1 O5 89.81(8) . .
O3 Mg1 O5 91.43(8) . .
O8 Mg2 O10 90.25(8) . .
O8 Mg2 O9 93.65(9) . .
O10 Mg2 O9 93.93(8) . .
O8 Mg2 O7 90.46(9) . .
O10 Mg2 O7 91.19(8) . .
O9 Mg2 O7 173.42(9) . .
O8 Mg2 O11 89.87(8) . .
O10 Mg2 O11 179.48(8) . .
O9 Mg2 O11 86.56(8) . .
O7 Mg2 O11 88.31(8) . .
O8 Mg2 O1 177.05(9) . .
O10 Mg2 O1 90.97(8) . .
O9 Mg2 O1 88.95(8) . .
O7 Mg2 O1 86.82(8) . .
O11 Mg2 O1 88.89(8) . .
C1 O1 Mg2 131.05(18) . .
C6 O2 Mg1 137.79(19) . .
C4 O3 Mg1 137.28(18) . .
C3 O4 Mg1 133.90(18) . .
C5 O5 Mg1 142.37(19) . .
C1 O6 Mg1 132.97(18) . .
C2 O7 Mg2 145.0(2) . .
C6 O8 Mg2 139.4(2) 1_455 .
C5 O9 Mg2 144.11(19) 4_565 .
C4 O10 Mg2 133.57(18) 3_565 .
C3 O11 Mg2 139.16(19) 3 .
C2 O12 Mg1 147.60(19) 4_665 .
O6 C1 O1 126.2(3) . .
O6 C1 H1 116.9 . .
O1 C1 H1 116.9 . .
O7 C2 O12 127.6(3) . 4_566
O7 C2 H2 116.2 . .
O12 C2 H2 116.2 4_566 .
O11 C3 O4 127.0(3) 3 .
O11 C3 H3 116.5 3 .
O4 C3 H3 116.5 . .
O10 C4 O3 125.9(3) 3_565 .
O10 C4 H4 117.1 3_565 .
O3 C4 H4 117.1 . .
O9 C5 O5 126.2(3) 4_666 .
O9 C5 H5 116.9 4_666 .
O5 C5 H5 116.9 . .
O2 C6 O8 128.8(3) . 1_655
O2 C6 H6 115.6 . .
O8 C6 H6 115.6 1_655 .
C11 N7 C8 109.7(3) . .
C11 N7 H7 125.1 . .
C8 N7 H7 125.1 . .
C9 C8 N7 106.9(3) . .
C9 C8 H8 126.5 . .
N7 C8 H8 126.5 . .
C8 C9 N10 105.9(3) . .
C8 C9 H9 127.0 . .
N10 C9 H9 127.0 . .
C11 N10 C9 109.7(3) . .
C11 N10 H10 125.1 . .
C9 N10 H10 125.1 . .
N7 C11 N10 107.7(3) . .
N7 C11 H11 126.1 . .
N10 C11 H11 126.1 . .
C13 N12 C16 108.8(3) . .
C13 N12 H12 125.6 . .
C16 N12 H12 125.6 . .
N12 C13 N14 107.3(3) . .
N12 C13 H13 126.3 . .
N14 C13 H13 126.3 . .
C13 N14 C15 108.5(3) . .
C13 N14 H14 125.7 . .
C15 N14 H14 125.7 . .
C16 C15 N14 108.0(3) . .
C16 C15 H15 126.0 . .
N14 C15 H15 126.0 . .
C15 C16 N12 107.4(3) . .
C15 C16 H16 126.3 . .
N12 C16 H16 126.3 . .

loop_
_geom_bond_atom_site_label_1
_geom_bond_atom_site_label_2
_geom_bond_distance
_geom_bond_site_symmetry_2
Mg1 O2 2.0450(19) .
Mg1 O12 2.0512(19) .
Mg1 O6 2.0647(19) .
Mg1 O4 2.0668(19) .
Mg1 O3 2.0743(19) .
Mg1 O5 2.0836(18) .
Mg2 O8 2.045(2) .
Mg2 O10 2.0528(19) .
Mg2 O9 2.0570(19) .
Mg2 O7 2.0583(19) .
Mg2 O11 2.0746(19) .
Mg2 O1 2.0925(19) .
O1 C1 1.246(3) .
O2 C6 1.212(3) .
O3 C4 1.247(3) .
O4 C3 1.243(3) .
O5 C5 1.233(3) .
O6 C1 1.223(3) .
O7 C2 1.214(3) .
O8 C6 1.225(3) 1_455
O9 C5 1.226(3) 4_565
O10 C4 1.231(3) 3_565
O11 C3 1.216(3) 3
O12 C2 1.225(3) 4_665
C1 H1 0.9300 .
C2 O12 1.225(3) 4_566
C2 H2 0.9300 .
C3 O11 1.216(3) 3
C3 H3 0.9300 .
C4 O10 1.231(3) 3_565
C4 H4 0.9300 .
C5 O9 1.226(3) 4_666
C5 H5 0.9300 .
C6 O8 1.225(3) 1_655
C6 H6 0.9300 .
N7 C11 1.295(4) .
N7 C8 1.338(4) .
N7 H7 0.8600 .
C8 C9 1.331(4) .
C8 H8 0.9300 .
C9 N10 1.350(4) .
C9 H9 0.9300 .
N10 C11 1.295(4) .
N10 H10 0.8600 .
C11 H11 0.9300 .
N12 C13 1.314(4) .
N12 C16 1.344(4) .
N12 H12 0.8600 .
C13 N14 1.324(4) .
C13 H13 0.9300 .
N14 C15 1.335(4) .
N14 H14 0.8600 .
C15 C16 1.311(4) .
C15 H15 0.9300 .
C16 H16 0.9300 .

loop_
_geom_hbond_atom_site_label_D
_geom_hbond_atom_site_label_H
_geom_hbond_atom_site_label_A
_geom_hbond_distance_DH
_geom_hbond_distance_HA
_geom_hbond_distance_DA
_geom_hbond_angle_DHA
_geom_hbond_site_symmetry_A
N7 H7 O4 0.86 1.91 2.751(3) 166.6 1_455
N10 H10 O3 0.86 2.00 2.820(3) 158.9 4_566
C11 H11 O7 0.93 2.30 3.111(4) 145.5 .
N12 H12 O5 0.86 2.02 2.873(3) 170.6 3_665
N14 H14 O1 0.86 1.92 2.778(3) 175.7 4_665
C16 H16 O8 0.93 2.31 3.176(4) 155.2 3_565
